data_4022362
loop_
_publ_author_name
'Jason E. Field'
'Thomas J. Hill'
'D. Venkataraman'

_publ_contact_author_address
;
Department of Chemistry
University of Massachusetts
Amherst, MA 01003
;
_publ_contact_author_email dv@chem.umass.edu
_publ_contact_author_fax 413-545-4490
_publ_contact_author_name 'D. Venkataraman'
_publ_contact_author_phone 413-545-2028
_publ_section_title
;
 Bridged Triarylamines: A New Class of Heterohelicenes
;
_journal_name_full 'Journal of Organic Chemistry'
_journal_page_first 6071
_journal_page_last 6078
_journal_paper_doi 10.1021/jo026883p
_journal_volume 68
_journal_year 2003
_chemical_compound_source 'Local laboratory'
_chemical_formula_moiety 'C21 H13 N O2 '
_chemical_formula_sum 'C21 H13 N O2'
_chemical_formula_weight 311.340
_chemical_name_systematic
;
  ?
;
_space_group_IT_number 14
_symmetry_cell_setting monoclinic
_symmetry_space_group_name_Hall '-P 2yn'
_symmetry_space_group_name_H-M 'P 1 21/n 1'
_atom_sites_solution_primary direct
_atom_sites_solution_secondary difmap
_audit_creation_method maXus
_cell_angle_alpha 90.00
_cell_angle_beta 91.5870(10)
_cell_angle_gamma 90.00
_cell_formula_units_Z 4
_cell_length_a 3.9442(2)
_cell_length_b 10.3945(4)
_cell_length_c 34.639(2)
_cell_measurement_reflns_used 2105
_cell_measurement_temperature 298
_cell_measurement_theta_max 25.028
_cell_measurement_theta_min 5.097
_cell_volume 1419.60(10)
_computing_data_collection KappaCCD
_computing_data_reduction 'Denzo and Scalepak (Otwinowski & Minor, 1997)'
_computing_structure_refinement 'SHELXL-97 (Sheldrick, 1997)'
_computing_structure_solution 'SIR92 (Altomare et al., 1994)'
_diffrn_measured_fraction_theta_full 0.943
_diffrn_measured_fraction_theta_max 0.943
_diffrn_measurement_device KappaCCD
_diffrn_orient_matrix_type X=UH
_diffrn_orient_matrix_UB_11 0.22695
_diffrn_orient_matrix_UB_12 0.08087
_diffrn_orient_matrix_UB_13 0.07926
_diffrn_orient_matrix_UB_21 0.03845
_diffrn_orient_matrix_UB_22 -0.02501
_diffrn_orient_matrix_UB_23 -0.08457
_diffrn_orient_matrix_UB_31 -0.00503
_diffrn_orient_matrix_UB_32 0.02657
_diffrn_orient_matrix_UB_33 -0.01015
_diffrn_radiation_source 'fine-focus sealed tube'
_diffrn_radiation_type ' MoK\a'
_diffrn_radiation_wavelength_id all
_diffrn_reflns_av_R_equivalents 0.046
_diffrn_reflns_limit_h_max 4
_diffrn_reflns_limit_h_min -4
_diffrn_reflns_limit_k_max 12
_diffrn_reflns_limit_k_min -11
_diffrn_reflns_limit_l_max 41
_diffrn_reflns_limit_l_min -40
_diffrn_reflns_number 3854
_diffrn_reflns_theta_full 25.10
_diffrn_reflns_theta_max 25.10
_exptl_absorpt_coefficient_mu 0.094
_exptl_absorpt_correction_type none
_exptl_crystal_colour Colourless
_exptl_crystal_density_diffrn 1.457
_exptl_crystal_density_method 'not measured'
_exptl_crystal_description Cube
_refine_diff_density_max 0.599
_refine_diff_density_min -0.372
_refine_diff_density_rms 0.095
_refine_ls_extinction_method none
_refine_ls_goodness_of_fit_ref 1.044
_refine_ls_hydrogen_treatment noref
_refine_ls_matrix_type full
_refine_ls_number_parameters 97
_refine_ls_number_reflns 2400
_refine_ls_number_restraints 0
_refine_ls_restrained_S_all 1.044
_refine_ls_R_factor_all 0.1871
_refine_ls_R_factor_gt 0.1151
_refine_ls_shift/su_max 0.000
_refine_ls_shift/su_mean 0.000
_refine_ls_structure_factor_coef Fsqd
_refine_ls_weighting_details 'calc w=1/[\s^2^(Fo^2^)+(0.1884P)^2^+1.7813P] where P=(Fo^2^+2Fc^2^)/3'
_refine_ls_weighting_scheme calc
_refine_ls_wR_factor_gt 0.2906
_refine_ls_wR_factor_ref 0.3509
_reflns_number_gt 1349
_reflns_number_total 2400
_reflns_threshold_expression >2sigma(I)
_cod_data_source_file jo026883psi20021219_022332_5.cif
_cod_data_source_block comp5
_cod_depositor_comments
;
The following automatic conversions were performed:
'_symmetry_cell_setting' value 'Monoclinic' changed to 'monoclinic'
according to '/home/saulius/struct/CIF-dictionaries/cif_core.dic'
dictionary named 'cif_core.dic' version 2.4.1 from 2010-06-29.

Automatic conversion script
Id: cif_fix_enum 1527 2010-12-29 10:47:43Z saulius 
;
_cod_original_sg_symbol_H-M 'P 21/n        '
_cod_original_formula_sum 'C21 H13 N O2 '
_cod_database_code 4022362

loop_
_symmetry_equiv_pos_as_xyz
+X,+Y,+Z
-X,-Y,-Z
'-X+ 1/2,+Y+ 1/2,-Z+ 1/2'
'+X+ 1/2,-Y+ 1/2,+Z+ 1/2'

loop_
_atom_site_label
_atom_site_type_symbol
_atom_site_fract_x
_atom_site_fract_y
_atom_site_fract_z
_atom_site_U_iso_or_equiv
_atom_site_adp_type
_atom_site_occupancy
_atom_site_symmetry_multiplicity
_atom_site_calc_flag
_atom_site_refinement_flags
O1 O 0.1521(11) -0.2758(4) 0.66824(14) 0.0727(14) Uiso 1 1 d .
O2 O 1.0175(11) 0.1388(4) 0.53932(14) 0.0739(14) Uiso 1 1 d .
N1 N 0.5995(10) 0.0699(4) 0.64348(13) 0.0482(12) Uiso 1 1 d .
C1 C 0.4710(17) -0.3154(7) 0.5257(2) 0.077(2) Uiso 1 1 d .
C2 C 0.5106(14) -0.2150(6) 0.55657(18) 0.0543(15) Uiso 1 1 d .
C3 C 0.6641(14) -0.0974(6) 0.54975(18) 0.0540(15) Uiso 1 1 d .
C4 C 0.6954(12) -0.0036(5) 0.57760(16) 0.0471(14) Uiso 1 1 d .
C5 C 0.5732(13) -0.0261(5) 0.61475(17) 0.0471(14) Uiso 1 1 d .
C6 C 0.4253(13) -0.1455(5) 0.62277(17) 0.0469(14) Uiso 1 1 d .
C7 C 0.3969(14) -0.2367(6) 0.59332(18) 0.0568(16) Uiso 1 1 d .
C8 C 0.3106(14) -0.1745(6) 0.66161(18) 0.0526(15) Uiso 1 1 d .
C9 C 0.4085(13) -0.0838(5) 0.69172(17) 0.0476(14) Uiso 1 1 d .
C10 C 0.3659(14) -0.1149(6) 0.73057(18) 0.0533(15) Uiso 1 1 d .
C11 C 0.4822(14) -0.0374(6) 0.7595(2) 0.0602(16) Uiso 1 1 d .
C12 C 0.6571(13) 0.0741(6) 0.75083(18) 0.0550(16) Uiso 1 1 d .
C13 C 0.6981(13) 0.1089(6) 0.71263(18) 0.0529(15) Uiso 1 1 d .
C14 C 0.5656(13) 0.0335(5) 0.68258(17) 0.0468(14) Uiso 1 1 d .
C15 C 0.6484(13) 0.1999(5) 0.63143(17) 0.0452(14) Uiso 1 1 d .
C16 C 0.5392(14) 0.3032(6) 0.65403(19) 0.0550(15) Uiso 1 1 d .
C17 C 0.6005(14) 0.4279(6) 0.64240(18) 0.0598(16) Uiso 1 1 d .
C18 C 0.7641(15) 0.4528(6) 0.60864(19) 0.0648(17) Uiso 1 1 d .
C19 C 0.8570(14) 0.3543(6) 0.58571(19) 0.0578(16) Uiso 1 1 d .
C20 C 0.7949(13) 0.2237(5) 0.59640(17) 0.0488(14) Uiso 1 1 d .
C21 C 0.8541(14) 0.1204(6) 0.56948(18) 0.0541(15) Uiso 1 1 d .
H1A H 0.5760 -0.2859 0.5026 0.115 Uiso 1 1 calc R
H1B H 0.2342 -0.3307 0.5204 0.115 Uiso 1 1 calc R
H1C H 0.5774 -0.3938 0.5342 0.115 Uiso 1 1 calc R
H3 H 0.7490 -0.0814 0.5254 0.065 Uiso 1 1 calc R
H7 H 0.2970 -0.3155 0.5987 0.068 Uiso 1 1 calc R
H10 H 0.2548 -0.1908 0.7367 0.064 Uiso 1 1 calc R
H11 H 0.4448 -0.0590 0.7850 0.072 Uiso 1 1 calc R
H12 H 0.7466 0.1254 0.7706 0.066 Uiso 1 1 calc R
H13 H 0.8158 0.1838 0.7070 0.063 Uiso 1 1 calc R
H16 H 0.4258 0.2877 0.6768 0.066 Uiso 1 1 calc R
H17 H 0.5303 0.4960 0.6576 0.072 Uiso 1 1 calc R
H18 H 0.8107 0.5372 0.6016 0.078 Uiso 1 1 calc R
H19 H 0.9630 0.3718 0.5626 0.069 Uiso 1 1 calc R

loop_
_atom_type_symbol
_atom_type_description
_atom_type_scat_dispersion_real
_atom_type_scat_dispersion_imag
_atom_type_scat_source
C C 0.0033 0.0016 'International Tables Vol C Tables 4.2.6.8 and 6.1.1.4'
H H 0.0000 0.0000 'International Tables Vol C Tables 4.2.6.8 and 6.1.1.4'
N N 0.0061 0.0033 'International Tables Vol C Tables 4.2.6.8 and 6.1.1.4'
O O 0.0106 0.0060 'International Tables Vol C Tables 4.2.6.8 and 6.1.1.4'

loop_
_diffrn_radiation_wavelength
0.71073

loop_
_geom_angle_atom_site_label_1
_geom_angle_atom_site_label_2
_geom_angle_atom_site_label_3
_geom_angle
C5 N1 C14 118.6(5)
C5 N1 C15 118.1(5)
C14 N1 C15 123.3(5)
C7 C2 C3 117.1(6)
C7 C2 C1 121.0(6)
C3 C2 C1 121.9(6)
C4 C3 C2 122.4(6)
C3 C4 C5 119.9(5)
C3 C4 C21 121.3(5)
C5 C4 C21 118.8(5)
C6 C5 C4 118.9(5)
C6 C5 N1 120.6(5)
C4 C5 N1 120.5(5)
C7 C6 C5 118.8(5)
C7 C6 C8 120.8(5)
C5 C6 C8 120.4(5)
C2 C7 C6 122.8(6)
O1 C8 C9 122.7(6)
O1 C8 C6 120.8(5)
C9 C8 C6 116.4(5)
C10 C9 C14 118.8(5)
C10 C9 C8 120.3(5)
C14 C9 C8 120.8(5)
C11 C10 C9 121.7(6)
C10 C11 C12 119.9(6)
C11 C12 C13 119.8(6)
C12 C13 C14 121.0(5)
C13 C14 C9 118.6(5)
C13 C14 N1 121.4(5)
C9 C14 N1 120.0(5)
C20 C15 C16 119.7(5)
C20 C15 N1 119.3(5)
C16 C15 N1 121.0(5)
C17 C16 C15 119.8(6)
C18 C17 C16 121.0(6)
C19 C18 C17 119.9(6)
C18 C19 C20 121.0(6)
C15 C20 C19 118.4(5)
C15 C20 C21 120.9(5)
C19 C20 C21 120.4(5)
O2 C21 C20 121.3(5)
O2 C21 C4 121.7(5)
C20 C21 C4 116.9(5)

loop_
_geom_bond_atom_site_label_1
_geom_bond_atom_site_label_2
_geom_bond_distance
O1 C8 1.250(7)
O2 C21 1.257(7)
N1 C5 1.411(7)
N1 C14 1.416(7)
N1 C15 1.429(7)
C1 C2 1.500(9)
C2 C7 1.380(8)
C2 C3 1.387(8)
C3 C4 1.375(8)
C4 C5 1.406(7)
C4 C21 1.464(8)
C5 C6 1.402(7)
C6 C7 1.395(8)
C6 C8 1.463(8)
C8 C9 1.450(8)
C9 C10 1.399(8)
C9 C14 1.408(7)
C10 C11 1.355(8)
C11 C12 1.385(8)
C12 C13 1.386(8)
C13 C14 1.393(8)
C15 C20 1.381(7)
C15 C16 1.403(8)
C16 C17 1.380(8)
C17 C18 1.376(8)
C18 C19 1.352(8)
C19 C20 1.430(8)
C20 C21 1.445(8)

loop_
_cod_related_entry_id
_cod_related_entry_database
_cod_related_entry_code
1 ChemSpider 9122088
